data_9017877
loop_
_publ_author_name
'Yang, H.'
'Gu, X.'
'Cairncross, B.'
'Downs, R. T.'
'Evans, S. H.'

_publ_section_title
;
 Taniajacoite and strontioruizite, two new minerals isostructural with ruizite
 from the N'Chwaning III mine, Kalahari manganese field, South Africa
;
_journal_name_full 'The Canadian Mineralogist'
_journal_page_first 431
_journal_page_last 444
_journal_volume 59
_journal_year 2021
_chemical_compound_source 'N'Chwaning III mine, Kalahari manganese field, South Africa'
_chemical_formula_sum 'Ca0.81 Fe0.1 H8 Mn1.9 O17 Si4 Sr1.19'
_chemical_name_mineral Taniajacoite
_space_group_IT_number 1
_space_group_name_Hall 'C 1'
_space_group_name_H-M_alt 'C 1'
_symmetry_space_group_name_H-M 'C 1'
_cell_angle_alpha 90.019
_cell_angle_beta 91.643
_cell_angle_gamma 89.900
_cell_formula_units_Z 2
_cell_length_a 9.1386
_cell_length_b 6.2566
_cell_length_c 12.0043
_cell_volume 686.081
_database_code_amcsd 0020971
_exptl_crystal_density_diffrn 3.094
_cod_data_source_file inputs/fixed/split/07445.cif
_cod_data_source_block 07445
_cod_original_formula_sum 'Sr1.19 Ca.81 (Mn1.9 Fe.1) Si4 O17 H8'
_cod_database_code 9017877

loop_
_space_group_symop_operation_xyz
x,y,z
1/2+x,1/2+y,z

loop_
_atom_site_aniso_label
_atom_site_aniso_U_11
_atom_site_aniso_U_22
_atom_site_aniso_U_33
_atom_site_aniso_U_12
_atom_site_aniso_U_13
_atom_site_aniso_U_23
SrMA 0.01685 0.03131 0.00981 0.00062 0.00277 -0.00027
CaMB 0.01382 0.01467 0.00806 -0.00299 0.00249 -0.00126
SrMB 0.01382 0.01467 0.00806 -0.00299 0.00249 -0.00126
Mn3+A 0.01376 0.01534 0.00735 -0.00041 -0.00067 0.00177
Fe3+A 0.01376 0.01534 0.00735 -0.00041 -0.00067 0.00177
Mn3+B 0.00778 0.02368 0.00639 -0.00012 0.00238 0.00118
Fe3+B 0.00778 0.02368 0.00639 -0.00012 0.00238 0.00118
Si1A 0.00985 0.01759 0.00791 0.00095 -0.00035 0.00098
Si1B 0.00924 0.02700 0.00382 -0.00033 0.00066 0.00402
Si2A 0.01442 0.03301 0.00700 -0.00550 0.00069 -0.01076
Si2B 0.01434 0.02367 0.00439 -0.00458 0.00129 0.00461

loop_
_atom_site_label
_atom_site_fract_x
_atom_site_fract_y
_atom_site_fract_z
_atom_site_occupancy
_atom_site_U_iso_or_equiv
_atom_site_type_symbol
_atom_site_attached_hydrogens
SrMA 0.29589 0.01430 0.73325 1.00000 0.01928 Sr 0
CaMB 0.70944 0.01802 0.26021 0.81000 0.01214 Ca 0
SrMB 0.70944 0.01802 0.26021 0.19000 0.01214 Sr 0
Mn3+A 0.25105 0.26842 0.00308 0.95000 0.01217 Mn 0
Fe3+A 0.25105 0.26842 0.00308 0.05000 0.01217 Fe 0
Mn3+B 0.74888 0.26742 0.00168 0.95000 0.01258 Mn 0
Fe3+B 0.74888 0.26742 0.00168 0.05000 0.01258 Fe 0
Si1A 0.03861 0.01472 0.15433 1.00000 0.01180 Si 0
Si1B 0.96448 0.01712 0.85322 1.00000 0.01334 Si 0
Si2A 0.12113 0.00979 0.39623 1.00000 0.01813 Si 0
Si2B -0.08856 0.01160 -0.39997 1.00000 0.01411 Si 0
O1A 0.87554 0.00236 0.09924 1.00000 0.01185 O 0
O1B -0.87494 0.01295 -0.08708 1.00000 0.01244 O 0
O2A 0.00197 0.00593 0.28894 1.00000 0.01429 O 0
O2B 0.00257 0.03663 -0.28341 1.00000 0.00977 O 0
O3A 0.13394 0.22970 0.13187 1.00000 0.01564 O 0
O3B -0.12772 0.22982 -0.12091 1.00000 0.01201 O 0
O4A 0.86621 0.79547 0.87448 1.00000 0.01441 O 0
O4B -0.86764 0.80423 -0.87141 1.00000 0.01024 O 0
O5 0.03257 -0.04391 -0.49280 1.00000 0.01963 O 0
O6A 0.23276 -0.18095 0.38105 1.00000 0.00853 O 0
O6B -0.21636 -0.16412 -0.40035 1.00000 0.02159 O 0
O-H7A 0.19802 0.24812 0.40272 1.00000 0.02029 O 1
O-H7B -0.15587 0.24211 -0.42153 1.00000 0.01611 O 1
O-H8A 0.36511 0.00509 0.04720 1.00000 0.01688 O 1
O-H8B -0.36776 0.01244 -0.04430 1.00000 0.00851 O 1
Wat9A 0.44551 0.01799 0.28105 1.00000 0.02797 O 2
Wat9B -0.42261 0.05557 -0.27720 1.00000 0.02251 O 2

loop_
_cod_changelog_entry_id
_cod_changelog_entry_author
_cod_changelog_entry_date
_cod_changelog_entry_text
1
;cod-tools version 3.8.0
Id: cif_guess_AMCSD_atom_types 9581 2023-05-17 12:35:41Z saulius
;
2023-05-23T09:23:16+03:00
;Derived atom types and hydrogen counts
from atom names that follow the AMCSD naming convention
(Wat == water, O-H == hydroxyl).
;

loop_
_cod_related_entry_id
_cod_related_entry_database
_cod_related_entry_code
1 AMCSD 0020971
